data_7038229
loop_
_publ_author_name
'Xing, Kai'
'Fan, Ruiqing'
'Gao, Song'
'Wang, Xinming'
'Du, Xi'
'Wang, Ping'
'Fang, Ru'
'Yang, Yulin'

_publ_section_title
;
 Controllable synthesis of Zn/Cd(ii) coordination polymers: dual-emissive
 luminescent properties, and tailoring emission tendency under varying
 excitation energies.
;
_journal_issue 11
_journal_name_full 'Dalton transactions (Cambridge, England : 2003)'
_journal_page_first 4863
_journal_page_last 4878
_journal_paper_doi 10.1039/c5dt04759e
_journal_volume 45
_journal_year 2016
_chemical_formula_sum 'C21 H13 N2 O7 Zn'
_chemical_formula_weight 470.72
_chemical_name_systematic
; 
 ? 
;
_space_group_IT_number 2
_symmetry_cell_setting triclinic
_symmetry_space_group_name_Hall '-P 1'
_symmetry_space_group_name_H-M 'P -1'
_atom_sites_solution_hydrogens geom
_atom_sites_solution_primary direct
_atom_sites_solution_secondary difmap
_audit_creation_method SHELXL-97
_audit_update_record
;
2016-01-09 deposited with the CCDC.
2016-02-01 downloaded from the CCDC.
;
_cell_angle_alpha 108.260(8)
_cell_angle_beta 95.880(8)
_cell_angle_gamma 92.854(8)
_cell_formula_units_Z 2
_cell_length_a 6.9785(16)
_cell_length_b 9.550(3)
_cell_length_c 14.549(4)
_cell_measurement_reflns_used 7884
_cell_measurement_temperature 296(2)
_cell_measurement_theta_max 26.35
_cell_measurement_theta_min 3.07
_cell_volume 912.5(4)
_computing_cell_refinement 'Bruker XSCANS'
_computing_data_collection 'Bruker XSCANS'
_computing_data_reduction 'Bruker SHELXTL'
_computing_molecular_graphics 'Bruker SHELXTL'
_computing_publication_material 'Bruker SHELXTL'
_computing_structure_refinement 'SHELXL-97 (Sheldrick, 1997)'
_computing_structure_solution 'SHELXS-97 (Sheldrick, 1990)'
_diffrn_ambient_temperature 293(2)
_diffrn_measured_fraction_theta_full 0.985
_diffrn_measured_fraction_theta_max 0.946
_diffrn_measurement_device_type 'Bruker Smart APEX CCD area detector'
_diffrn_measurement_method 'phi and omega scans'
_diffrn_radiation_monochromator graphite
_diffrn_radiation_source 'fine-focus sealed tube'
_diffrn_radiation_type MoK\a
_diffrn_radiation_wavelength 0.71073
_diffrn_reflns_av_R_equivalents 0.0728
_diffrn_reflns_av_sigmaI/netI 0.1038
_diffrn_reflns_limit_h_max 8
_diffrn_reflns_limit_h_min -7
_diffrn_reflns_limit_k_max 11
_diffrn_reflns_limit_k_min -11
_diffrn_reflns_limit_l_max 18
_diffrn_reflns_limit_l_min -15
_diffrn_reflns_number 7884
_diffrn_reflns_theta_full 25.00
_diffrn_reflns_theta_max 26.35
_diffrn_reflns_theta_min 3.07
_diffrn_standards_decay_% 0
_diffrn_standards_interval_count 0
_diffrn_standards_interval_time 0
_diffrn_standards_number 0
_exptl_absorpt_coefficient_mu 1.398
_exptl_absorpt_correction_T_max 0.7188
_exptl_absorpt_correction_T_min 0.4927
_exptl_absorpt_correction_type none
_exptl_crystal_colour colorless
_exptl_crystal_density_diffrn 1.713
_exptl_crystal_density_method 'not measured'
_exptl_crystal_description block
_exptl_crystal_F_000 478
_exptl_crystal_size_max 0.59
_exptl_crystal_size_mid 0.27
_exptl_crystal_size_min 0.25
_refine_diff_density_max 0.410
_refine_diff_density_min -0.429
_refine_diff_density_rms 0.088
_refine_ls_extinction_method none
_refine_ls_goodness_of_fit_ref 0.806
_refine_ls_hydrogen_treatment mixed
_refine_ls_matrix_type full
_refine_ls_number_parameters 280
_refine_ls_number_reflns 3524
_refine_ls_number_restraints 0
_refine_ls_restrained_S_all 0.806
_refine_ls_R_factor_all 0.0986
_refine_ls_R_factor_gt 0.0466
_refine_ls_shift/su_max 0.000
_refine_ls_shift/su_mean 0.000
_refine_ls_structure_factor_coef Fsqd
_refine_ls_weighting_details 'calc w=1/[\s^2^(Fo^2^)+(0.1000P)^2^+0.0000P] where P=(Fo^2^+2Fc^2^)/3'
_refine_ls_weighting_scheme calc
_refine_ls_wR_factor_gt 0.1084
_refine_ls_wR_factor_ref 0.1395
_reflns_number_gt 2279
_reflns_number_total 3524
_reflns_threshold_expression >2sigma(I)
_cod_data_source_file c5dt04759e2.cif
_cod_data_source_block x
_cod_depositor_comments
;
The following automatic conversions were performed:

'_symmetry_cell_setting' value 'Triclinic' changed to 'triclinic'
according to
/usr/data/users/saulius/crontab/automatic-downloads/rss-feeds/RSC/lib/dictionaries/cif_core.dic
dictionary named 'cif_core.dic' version 2.4.2 from 2011-04-26.

Automatic conversion script
Id: cif_fix_values 4268 2015-11-12 08:31:59Z antanas 

 Adding full bibliography for 7038227--7038231.cif.
;
_cod_original_sg_symbol_H-M P-1
_cod_database_code 7038229

loop_
_symmetry_equiv_pos_as_xyz
'x, y, z'
'-x, -y, -z'

loop_
_atom_site_label
_atom_site_type_symbol
_atom_site_fract_x
_atom_site_fract_y
_atom_site_fract_z
_atom_site_U_iso_or_equiv
_atom_site_adp_type
_atom_site_occupancy
_atom_site_symmetry_multiplicity
_atom_site_calc_flag
_atom_site_refinement_flags
Zn1 Zn 0.20185(7) 0.55705(6) 0.43829(4) 0.0244(2) Uani 1 1 d .
O1 O 0.2824(4) 0.3629(3) 0.3761(2) 0.0276(8) Uani 1 1 d .
O2 O 0.4167(5) 0.1757(4) 0.2821(3) 0.0346(8) Uani 1 1 d .
O3 O -0.0601(4) 0.5623(4) 0.3861(3) 0.0374(9) Uani 1 1 d .
O4 O 0.2792(4) 0.5821(4) 0.5765(2) 0.0320(8) Uani 1 1 d .
O5 O 0.1676(5) 0.3429(4) 0.1559(2) 0.0377(9) Uani 1 1 d .
O6 O 0.1356(6) -0.1301(5) -0.2338(3) 0.0588(12) Uani 1 1 d .
O7 O 0.4030(6) -0.0245(5) -0.1360(3) 0.0578(12) Uani 1 1 d .
H7 H 0.4526 -0.0883 -0.1762 0.087 Uiso 1 1 calc R
N1 N 0.3586(5) 0.7205(4) 0.4178(3) 0.0242(9) Uani 1 1 d .
N2 N 0.6222(5) 0.8667(4) 0.4330(3) 0.0249(9) Uani 1 1 d .
C1 C 0.3518(6) 0.4161(5) 0.1741(3) 0.0287(11) Uani 1 1 d .
C2 C 0.4655(6) 0.4064(5) 0.2551(3) 0.0226(10) Uani 1 1 d .
C3 C 0.6490(6) 0.4870(5) 0.2813(3) 0.0238(10) Uani 1 1 d .
C4 C 0.7052(7) 0.5739(5) 0.2261(4) 0.0314(12) Uani 1 1 d .
H4A H 0.8251 0.6283 0.2437 0.038 Uiso 1 1 calc R
C5 C 0.5874(7) 0.5813(6) 0.1459(4) 0.0381(13) Uani 1 1 d .
H5A H 0.6280 0.6398 0.1099 0.046 Uiso 1 1 calc R
C6 C 0.4089(7) 0.5016(5) 0.1194(3) 0.0320(11) Uani 1 1 d .
H6A H 0.3283 0.5055 0.0655 0.038 Uiso 1 1 calc R
C7 C 0.0945(7) 0.2608(5) 0.0604(3) 0.0290(11) Uani 1 1 d .
C8 C 0.2011(7) 0.1638(5) -0.0013(4) 0.0314(11) Uani 1 1 d .
H8A H 0.3311 0.1584 0.0177 0.038 Uiso 1 1 calc R
C9 C 0.1128(7) 0.0746(5) -0.0919(4) 0.0320(12) Uani 1 1 d .
C10 C -0.0797(8) 0.0867(6) -0.1198(4) 0.0410(13) Uani 1 1 d .
H10A H -0.1391 0.0279 -0.1808 0.049 Uiso 1 1 calc R
C11 C -0.1838(8) 0.1848(6) -0.0581(4) 0.0467(15) Uani 1 1 d .
H11A H -0.3131 0.1922 -0.0773 0.056 Uiso 1 1 calc R
C12 C -0.0958(7) 0.2726(6) 0.0327(4) 0.0431(14) Uani 1 1 d .
H12A H -0.1656 0.3393 0.0747 0.052 Uiso 1 1 calc R
C13 C 0.3861(6) 0.3076(5) 0.3090(3) 0.0249(10) Uani 1 1 d .
C14 C 0.2199(6) 0.5127(5) 0.6302(3) 0.0255(10) Uani 1 1 d .
C15 C 0.2141(8) -0.0374(6) -0.1616(4) 0.0423(14) Uani 1 1 d .
C16 C 0.5311(6) 0.7683(5) 0.4670(3) 0.0253(10) Uani 1 1 d .
H16A H 0.5834 0.7382 0.5184 0.030 Uiso 1 1 calc R
C17 C 0.3368(7) 0.7932(5) 0.3504(4) 0.0329(12) Uani 1 1 d .
H17A H 0.2277 0.7814 0.3053 0.039 Uiso 1 1 calc R
C18 C 0.4957(7) 0.8839(6) 0.3586(4) 0.0350(12) Uani 1 1 d .
H18A H 0.5163 0.9458 0.3217 0.042 Uiso 1 1 calc R
C19 C 0.8155(6) 0.9349(5) 0.4680(3) 0.0256(10) Uani 1 1 d .
C20 C 0.8943(7) 1.0285(6) 0.4232(4) 0.0369(13) Uani 1 1 d .
H20A H 0.8228 1.0469 0.3713 0.044 Uiso 1 1 calc R
C21 C 1.0795(7) 1.0943(5) 0.4562(4) 0.0361(13) Uani 1 1 d .
H21A H 1.1331 1.1584 0.4271 0.043 Uiso 1 1 calc R

loop_
_atom_site_aniso_label
_atom_site_aniso_U_11
_atom_site_aniso_U_22
_atom_site_aniso_U_33
_atom_site_aniso_U_23
_atom_site_aniso_U_13
_atom_site_aniso_U_12
Zn1 0.0195(3) 0.0296(3) 0.0246(3) 0.0109(2) 0.0005(2) -0.0036(2)
O1 0.0273(17) 0.0299(18) 0.0273(19) 0.0113(15) 0.0055(14) -0.0008(14)
O2 0.040(2) 0.0260(19) 0.037(2) 0.0083(16) 0.0077(16) 0.0022(15)
O3 0.0203(17) 0.042(2) 0.050(2) 0.0200(18) -0.0066(15) -0.0065(15)
O4 0.0294(18) 0.043(2) 0.0212(18) 0.0104(16) -0.0035(14) -0.0059(15)
O5 0.0291(18) 0.056(2) 0.0236(19) 0.0090(17) -0.0016(15) -0.0051(16)
O6 0.066(3) 0.061(3) 0.034(2) -0.004(2) -0.002(2) 0.000(2)
O7 0.045(2) 0.063(3) 0.049(3) -0.006(2) 0.010(2) 0.005(2)
N1 0.024(2) 0.025(2) 0.025(2) 0.0118(18) 0.0030(16) -0.0031(15)
N2 0.025(2) 0.023(2) 0.027(2) 0.0095(17) 0.0028(17) -0.0035(16)
C1 0.025(2) 0.033(3) 0.024(3) 0.003(2) 0.002(2) 0.000(2)
C2 0.026(2) 0.024(2) 0.016(2) 0.0043(19) 0.0040(19) 0.0038(18)
C3 0.026(2) 0.024(2) 0.018(2) 0.003(2) 0.0002(19) 0.0012(19)
C4 0.026(3) 0.030(3) 0.037(3) 0.009(2) 0.007(2) -0.003(2)
C5 0.044(3) 0.044(3) 0.028(3) 0.015(3) 0.003(2) -0.002(2)
C6 0.040(3) 0.040(3) 0.017(3) 0.011(2) -0.004(2) 0.003(2)
C7 0.030(3) 0.034(3) 0.022(3) 0.010(2) -0.004(2) -0.004(2)
C8 0.025(2) 0.039(3) 0.029(3) 0.012(2) -0.002(2) -0.003(2)
C9 0.037(3) 0.035(3) 0.026(3) 0.014(2) 0.004(2) -0.004(2)
C10 0.044(3) 0.040(3) 0.030(3) 0.007(3) -0.015(2) -0.005(3)
C11 0.032(3) 0.041(3) 0.057(4) 0.010(3) -0.020(3) 0.001(2)
C12 0.036(3) 0.038(3) 0.049(4) 0.008(3) -0.005(3) 0.008(2)
C13 0.024(2) 0.030(3) 0.017(2) 0.005(2) -0.0034(19) -0.002(2)
C14 0.022(2) 0.024(2) 0.027(3) 0.005(2) 0.0015(19) -0.0005(19)
C15 0.046(3) 0.048(3) 0.033(3) 0.018(3) -0.002(3) -0.010(3)
C16 0.028(2) 0.025(2) 0.023(3) 0.009(2) 0.001(2) -0.0039(19)
C17 0.027(3) 0.039(3) 0.032(3) 0.013(2) -0.001(2) -0.002(2)
C18 0.038(3) 0.038(3) 0.035(3) 0.022(2) -0.001(2) -0.005(2)
C19 0.030(2) 0.021(2) 0.024(3) 0.003(2) 0.008(2) -0.0026(19)
C20 0.034(3) 0.042(3) 0.037(3) 0.019(3) 0.001(2) -0.009(2)
C21 0.035(3) 0.039(3) 0.040(3) 0.021(3) 0.005(2) -0.012(2)

loop_
_atom_type_symbol
_atom_type_description
_atom_type_scat_dispersion_real
_atom_type_scat_dispersion_imag
_atom_type_scat_source
C C 0.0033 0.0016 'International Tables Vol C Tables 4.2.6.8 and 6.1.1.4'
H H 0.0000 0.0000 'International Tables Vol C Tables 4.2.6.8 and 6.1.1.4'
N N 0.0061 0.0033 'International Tables Vol C Tables 4.2.6.8 and 6.1.1.4'
O O 0.0106 0.0060 'International Tables Vol C Tables 4.2.6.8 and 6.1.1.4'
Zn Zn 0.2839 1.4301 'International Tables Vol C Tables 4.2.6.8 and 6.1.1.4'

loop_
_geom_angle_atom_site_label_1
_geom_angle_atom_site_label_2
_geom_angle_atom_site_label_3
_geom_angle
_geom_angle_site_symmetry_1
_geom_angle_site_symmetry_3
O3 Zn1 O1 108.22(14) . .
O3 Zn1 O4 122.78(14) . .
O1 Zn1 O4 101.37(14) . .
O3 Zn1 N1 107.68(15) . .
O1 Zn1 N1 114.17(14) . .
O4 Zn1 N1 102.81(14) . .
C13 O1 Zn1 135.8(3) . .
C14 O3 Zn1 139.3(3) 2_566 .
C14 O4 Zn1 130.8(3) . .
C1 O5 C7 118.9(3) . .
C15 O7 H7 109.5 . .
C16 N1 C17 105.7(4) . .
C16 N1 Zn1 121.2(3) . .
C17 N1 Zn1 132.6(3) . .
C16 N2 C18 106.6(4) . .
C16 N2 C19 125.2(4) . .
C18 N2 C19 128.1(4) . .
C6 C1 C2 122.9(4) . .
C6 C1 O5 121.7(4) . .
C2 C1 O5 115.2(4) . .
C1 C2 C3 117.8(4) . .
C1 C2 C13 117.8(4) . .
C3 C2 C13 124.4(4) . .
C4 C3 C2 118.9(4) . .
C4 C3 C14 119.3(4) . 2_666
C2 C3 C14 121.7(4) . 2_666
C5 C4 C3 121.6(4) . .
C5 C4 H4A 119.2 . .
C3 C4 H4A 119.2 . .
C6 C5 C4 119.6(5) . .
C6 C5 H5A 120.2 . .
C4 C5 H5A 120.2 . .
C1 C6 C5 119.1(5) . .
C1 C6 H6A 120.5 . .
C5 C6 H6A 120.5 . .
C12 C7 C8 121.0(5) . .
C12 C7 O5 116.2(4) . .
C8 C7 O5 122.6(4) . .
C7 C8 C9 119.5(5) . .
C7 C8 H8A 120.3 . .
C9 C8 H8A 120.3 . .
C10 C9 C8 119.4(5) . .
C10 C9 C15 117.4(5) . .
C8 C9 C15 123.2(5) . .
C11 C10 C9 120.6(5) . .
C11 C10 H10A 119.7 . .
C9 C10 H10A 119.7 . .
C10 C11 C12 119.9(5) . .
C10 C11 H11A 120.1 . .
C12 C11 H11A 120.1 . .
C7 C12 C11 119.7(5) . .
C7 C12 H12A 120.2 . .
C11 C12 H12A 120.2 . .
O2 C13 O1 123.0(4) . .
O2 C13 C2 118.4(4) . .
O1 C13 C2 118.4(4) . .
O3 C14 O4 125.0(5) 2_566 .
O3 C14 C3 116.4(4) 2_566 2_666
O4 C14 C3 118.6(4) . 2_666
O6 C15 O7 122.6(6) . .
O6 C15 C9 124.6(5) . .
O7 C15 C9 112.8(5) . .
N1 C16 N2 111.2(4) . .
N1 C16 H16A 124.4 . .
N2 C16 H16A 124.4 . .
C18 C17 N1 110.3(5) . .
C18 C17 H17A 124.9 . .
N1 C17 H17A 124.9 . .
C17 C18 N2 106.1(4) . .
C17 C18 H18A 126.9 . .
N2 C18 H18A 126.9 . .
C21 C19 C20 120.7(4) 2_776 .
C21 C19 N2 120.2(4) 2_776 .
C20 C19 N2 119.1(4) . .
C21 C20 C19 119.5(5) . .
C21 C20 H20A 120.3 . .
C19 C20 H20A 120.3 . .
C19 C21 C20 119.8(5) 2_776 .
C19 C21 H21A 120.1 2_776 .
C20 C21 H21A 120.1 . .

loop_
_geom_bond_atom_site_label_1
_geom_bond_atom_site_label_2
_geom_bond_distance
_geom_bond_site_symmetry_2
Zn1 O3 1.916(3) .
Zn1 O1 1.931(3) .
Zn1 O4 1.963(3) .
Zn1 N1 1.977(3) .
O1 C13 1.271(5) .
O2 C13 1.233(5) .
O3 C14 1.254(5) 2_566
O4 C14 1.258(5) .
O5 C1 1.391(5) .
O5 C7 1.393(5) .
O6 C15 1.200(6) .
O7 C15 1.321(6) .
O7 H7 0.8200 .
N1 C16 1.317(5) .
N1 C17 1.369(6) .
N2 C16 1.352(5) .
N2 C18 1.382(6) .
N2 C19 1.438(5) .
C1 C6 1.377(7) .
C1 C2 1.383(7) .
C2 C3 1.412(6) .
C2 C13 1.521(6) .
C3 C4 1.392(6) .
C3 C14 1.500(7) 2_666
C4 C5 1.380(7) .
C4 H4A 0.9300 .
C5 C6 1.379(7) .
C5 H5A 0.9300 .
C6 H6A 0.9300 .
C7 C12 1.368(7) .
C7 C8 1.379(7) .
C8 C9 1.386(7) .
C8 H8A 0.9300 .
C9 C10 1.384(7) .
C9 C15 1.488(8) .
C10 C11 1.373(8) .
C10 H10A 0.9300 .
C11 C12 1.383(8) .
C11 H11A 0.9300 .
C12 H12A 0.9300 .
C14 O3 1.254(5) 2_566
C14 C3 1.500(7) 2_666
C16 H16A 0.9300 .
C17 C18 1.344(6) .
C17 H17A 0.9300 .
C18 H18A 0.9300 .
C19 C21 1.372(7) 2_776
C19 C20 1.384(6) .
C20 C21 1.378(6) .
C20 H20A 0.9300 .
C21 C19 1.372(7) 2_776
C21 H21A 0.9300 .
